data_1502709
loop_
_publ_author_name
'Rodionova, T.'
'Komarov, V.'
'Villevald, G.'
'Aladko, L.'
'Karpova, T.'
'Manakov, A.'

_publ_section_title
;
 Calorimetric and structural studies of tetrabutylammonium chloride ionic
 clathrate hydrates.
;
_journal_issue 36
_journal_name_full 'The journal of physical chemistry. B'
_journal_page_first 11838
_journal_page_last 11846
_journal_paper_doi 10.1021/jp103939q
_journal_volume 114
_journal_year 2010
_chemical_formula_moiety '(C16 H36 N 1+), (Cl-),  30(H2 O)'
_chemical_formula_sum 'C16 H96 Cl N O30'
_chemical_formula_weight 818.4
_chemical_melting_point 288.3
_chemical_name_common
;
 tetrabutylammonium chloride TS I clathrate hydrate 
;
_chemical_name_systematic
; 
 tetrabutylammonium chloride clathrate hydrate  
;
_space_group_IT_number 84
_symmetry_cell_setting tetragonal
_symmetry_space_group_name_Hall '-P 4c'
_symmetry_space_group_name_H-M 'P 42/m'
_atom_sites_solution_hydrogens geom
_atom_sites_solution_primary direct
_atom_sites_solution_secondary difmap
_audit_creation_method SHELXL-97
_cell_angle_alpha 90.00
_cell_angle_beta 90.00
_cell_angle_gamma 90.00
_cell_formula_units_Z 5
_cell_length_a 23.5211(7)
_cell_length_b 23.5211(7)
_cell_length_c 12.4880(6)
_cell_measurement_reflns_used 62834
_cell_measurement_temperature 150(2)
_cell_measurement_theta_max 32.60
_cell_measurement_theta_min 0.87
_cell_volume 6908.9(4)
_computing_cell_refinement 'HKL Scalepack (Otwinowski & Minor 1997)'
_computing_data_collection 'Collect (Nonius BV, 1997-2000)'
_computing_data_reduction 'Denzo and Scalepack(Otwinowski&Minor, 1997)'
_computing_molecular_graphics 'local program'
_computing_publication_material 'local program'
_computing_structure_refinement 'SHELXL-97 (Sheldrick, 1997)'
_computing_structure_solution 'SHELXS-97 (Sheldrick, 1990)'
_diffrn_ambient_temperature 150(2)
_diffrn_detector_area_resol_mean 25
_diffrn_measured_fraction_theta_full 0.998
_diffrn_measured_fraction_theta_max 0.998
_diffrn_measurement_device_type 'CCD area detector'
_diffrn_measurement_method 'phi and omega scans'
_diffrn_radiation_monochromator graphite
_diffrn_radiation_source 'sealed tube'
_diffrn_radiation_type MoK\a
_diffrn_radiation_wavelength 0.71073
_diffrn_reflns_av_R_equivalents 0.0388
_diffrn_reflns_av_sigmaI/netI 0.0362
_diffrn_reflns_limit_h_max 26
_diffrn_reflns_limit_h_min -26
_diffrn_reflns_limit_k_max 26
_diffrn_reflns_limit_k_min -26
_diffrn_reflns_limit_l_max 14
_diffrn_reflns_limit_l_min -9
_diffrn_reflns_number 35128
_diffrn_reflns_theta_full 23.81
_diffrn_reflns_theta_max 23.81
_diffrn_reflns_theta_min 2.04
_diffrn_standards_number 0
_exptl_absorpt_coefficient_mu 0.134
_exptl_absorpt_correction_type none
_exptl_crystal_colour colourless
_exptl_crystal_density_diffrn 0.943
_exptl_crystal_density_method 'not measured'
_exptl_crystal_description 'tetragonal prism'
_exptl_crystal_F_000 2185
_exptl_crystal_size_max 0.40
_exptl_crystal_size_mid 0.30
_exptl_crystal_size_min 0.30
_refine_diff_density_max 1.247
_refine_diff_density_min -0.662
_refine_diff_density_rms 0.113
_refine_ls_extinction_method none
_refine_ls_goodness_of_fit_ref 2.052
_refine_ls_hydrogen_treatment mixed
_refine_ls_matrix_type full
_refine_ls_number_parameters 210
_refine_ls_number_reflns 5586
_refine_ls_number_restraints 48
_refine_ls_restrained_S_all 2.046
_refine_ls_R_factor_all 0.1602
_refine_ls_R_factor_gt 0.1392
_refine_ls_shift/su_max 0.929
_refine_ls_shift/su_mean 0.045
_refine_ls_structure_factor_coef Fsqd
_refine_ls_weighting_details 'calc w=1/[\s^2^(Fo^2^)+(0.2000P)^2^+0.0000P] where P=(Fo^2^+2Fc^2^)/3'
_refine_ls_weighting_scheme calc
_refine_ls_wR_factor_gt 0.4385
_refine_ls_wR_factor_ref 0.4687
_reflns_number_gt 4289
_reflns_number_total 5586
_reflns_threshold_expression >2sigma(I)
_cod_data_source_file jp103939q_si_001.cif
_cod_data_source_block s3
_cod_depositor_comments
;
The following automatic conversions were performed:

'_symmetry_cell_setting' value 'Tetragonal' changed to 'tetragonal'
according to /home/saulius/struct/CIF-dictionaries/cif_core.dic
dictionary named 'cif_core.dic' version 2.4.2 from 2011-04-26.

Automatic conversion script
Id: cif_fix_values 1715 2011-07-08 13:25:40Z adriana 
;
_cod_database_code 1502709

loop_
_symmetry_equiv_pos_as_xyz
'x, y, z'
'-x, -y, z'
'-y, x, z+1/2'
'y, -x, z+1/2'
'-x, -y, -z'
'x, y, -z'
'y, -x, -z-1/2'
'-y, x, -z-1/2'

loop_
_atom_site_label
_atom_site_type_symbol
_atom_site_fract_x
_atom_site_fract_y
_atom_site_fract_z
_atom_site_U_iso_or_equiv
_atom_site_adp_type
_atom_site_occupancy
_atom_site_symmetry_multiplicity
_atom_site_calc_flag
_atom_site_refinement_flags
_atom_site_disorder_assembly
_atom_site_disorder_group
N1 N -0.2076(2) 0.4441(2) -0.003(3) 0.0361(17) Uiso 1 2 d SD A -1
C111 C -0.2626(4) 0.4670(4) -0.0546(8) 0.042(2) Uiso 0.50 1 d PD A -1
H11A H -0.2526 0.4892 -0.1192 0.051 Uiso 0.50 1 calc PR A -1
H11B H -0.2861 0.4343 -0.0780 0.051 Uiso 0.50 1 calc PR A -1
C112 C -0.2983(3) 0.5045(3) 0.0197(8) 0.042(2) Uiso 0.50 1 d PD A -1
H12A H -0.2769 0.5393 0.0385 0.050 Uiso 0.50 1 calc PR A -1
H12B H -0.3072 0.4837 0.0866 0.050 Uiso 0.50 1 calc PR A -1
C113 C -0.3534(4) 0.5202(4) -0.0390(7) 0.051(3) Uiso 0.50 1 d PD A -1
H13A H -0.3754 0.4854 -0.0552 0.061 Uiso 0.50 1 calc PR A -1
H13B H -0.3443 0.5394 -0.1075 0.061 Uiso 0.50 1 calc PR A -1
C114 C -0.3893(5) 0.5604(5) 0.0325(8) 0.066(3) Uiso 0.50 1 d PD A -1
H14A H -0.4247 0.5703 -0.0047 0.100 Uiso 0.50 1 calc PR A -1
H14B H -0.3677 0.5951 0.0474 0.100 Uiso 0.50 1 calc PR A -1
H14C H -0.3984 0.5412 0.1001 0.100 Uiso 0.50 1 calc PR A -1
C121 C -0.1705(4) 0.4910(4) 0.0406(6) 0.037(2) Uiso 0.50 1 d PD A -1
H21A H -0.1343 0.4738 0.0645 0.044 Uiso 0.50 1 calc PR A -1
H21B H -0.1895 0.5067 0.1049 0.044 Uiso 0.50 1 calc PR A -1
C122 C -0.1563(4) 0.5407(4) -0.0338(7) 0.045(2) Uiso 0.50 1 d PD A -1
H22A H -0.1344 0.5266 -0.0961 0.054 Uiso 0.50 1 calc PR A -1
H22B H -0.1919 0.5581 -0.0607 0.054 Uiso 0.50 1 calc PR A -1
C123 C -0.1223(4) 0.5844(4) 0.0247(8) 0.055(3) Uiso 0.50 1 d PD A -1
H23A H -0.0866 0.5668 0.0508 0.066 Uiso 0.50 1 calc PR A -1
H23B H -0.1441 0.5976 0.0879 0.066 Uiso 0.50 1 calc PR A -1
C124 C -0.1075(6) 0.6363(5) -0.0472(10) 0.072(3) Uiso 0.50 1 d PD A -1
H24A H -0.0864 0.6644 -0.0052 0.109 Uiso 0.50 1 calc PR A -1
H24B H -0.1427 0.6535 -0.0741 0.109 Uiso 0.50 1 calc PR A -1
H24C H -0.0842 0.6238 -0.1078 0.109 Uiso 0.50 1 calc PR A -1
C131 C -0.1754(4) 0.4145(4) -0.0923(7) 0.0340(19) Uiso 0.50 1 d PD A -1
H31A H -0.1379 0.4028 -0.0636 0.041 Uiso 0.50 1 calc PR A -1
H31B H -0.1681 0.4427 -0.1496 0.041 Uiso 0.50 1 calc PR A -1
C132 C -0.2031(5) 0.3626(4) -0.1432(8) 0.0466(18) Uiso 0.50 1 d PD A -1
H32A H -0.2110 0.3339 -0.0873 0.056 Uiso 0.50 1 calc PR A -1
H32B H -0.2398 0.3738 -0.1760 0.056 Uiso 0.50 1 calc PR A -1
C133 C -0.1651(5) 0.3373(4) -0.2274(9) 0.0509(19) Uiso 0.50 1 d PD A -1
H33A H -0.1292 0.3244 -0.1938 0.061 Uiso 0.50 1 calc PR A -1
H33B H -0.1556 0.3667 -0.2813 0.061 Uiso 0.50 1 calc PR A -1
C134 C -0.1941(6) 0.2871(5) -0.2824(11) 0.066(2) Uiso 0.50 1 d PD A -1
H34A H -0.1684 0.2709 -0.3360 0.099 Uiso 0.50 1 calc PR A -1
H34B H -0.2290 0.3002 -0.3175 0.099 Uiso 0.50 1 calc PR A -1
H34C H -0.2035 0.2581 -0.2290 0.099 Uiso 0.50 1 calc PR A -1
C141 C -0.2229(4) 0.4044(4) 0.0860(7) 0.039(2) Uiso 0.50 1 d PD A -1
H41A H -0.2403 0.4271 0.1442 0.047 Uiso 0.50 1 calc PR A -1
H41B H -0.2524 0.3779 0.0593 0.047 Uiso 0.50 1 calc PR A -1
C142 C -0.1756(5) 0.3698(4) 0.1333(8) 0.0466(18) Uiso 0.50 1 d PD A -1
H42A H -0.1462 0.3952 0.1636 0.056 Uiso 0.50 1 calc PR A -1
H42B H -0.1578 0.3460 0.0772 0.056 Uiso 0.50 1 calc PR A -1
C143 C -0.2012(5) 0.3312(4) 0.2234(9) 0.0509(19) Uiso 0.50 1 d PD A -1
H43A H -0.2190 0.3559 0.2782 0.061 Uiso 0.50 1 calc PR A -1
H43B H -0.2314 0.3072 0.1920 0.061 Uiso 0.50 1 calc PR A -1
C144 C -0.1592(6) 0.2941(5) 0.2764(10) 0.066(2) Uiso 0.50 1 d PD A -1
H44A H -0.1780 0.2718 0.3325 0.099 Uiso 0.50 1 calc PR A -1
H44B H -0.1291 0.3174 0.3085 0.099 Uiso 0.50 1 calc PR A -1
H44C H -0.1424 0.2682 0.2235 0.099 Uiso 0.50 1 calc PR A -1
N2 N 0.0000 0.0000 0.2500 0.069(2) Uiso 0.289(7) 4 d SPD B -2
C211 C -0.0398(11) -0.0425(11) 0.186(2) 0.085(6) Uiso 0.289(7) 1 d PD B -2
H51A H -0.0553 -0.0712 0.2356 0.102 Uiso 0.289(7) 1 calc PR B -2
H51B H -0.0721 -0.0211 0.1550 0.102 Uiso 0.289(7) 1 calc PR B -2
C212 C -0.0087(13) -0.0721(12) 0.097(2) 0.082(6) Uiso 0.289(7) 1 d PD B -2
H52A H 0.0231 -0.0960 0.1234 0.099 Uiso 0.289(7) 1 calc PR B -2
H52B H 0.0048 -0.0457 0.0409 0.099 Uiso 0.289(7) 1 calc PR B -2
C213 C -0.0618(13) -0.1080(13) 0.061(2) 0.086(4) Uiso 0.289(7) 1 d PD B -2
H53A H -0.0957 -0.0849 0.0437 0.103 Uiso 0.289(7) 1 calc PR B -2
H53B H -0.0715 -0.1395 0.1104 0.103 Uiso 0.289(7) 1 calc PR B -2
C214 C -0.0165(13) -0.1320(12) -0.067(2) 0.086(4) Uiso 0.289(7) 1 d PD B -2
H54A H -0.0406 -0.1545 -0.1152 0.129 Uiso 0.289(7) 1 calc PR B -2
H54B H 0.0160 -0.1551 -0.0440 0.129 Uiso 0.289(7) 1 calc PR B -2
H54C H -0.0027 -0.0983 -0.1051 0.129 Uiso 0.289(7) 1 calc PR B -2
N3 N 0.0000 0.0000 0.2500 0.069(2) Uiso 0.211(7) 4 d SPD B -3
C311 C -0.0140(16) 0.0632(16) 0.188(3) 0.085(6) Uiso 0.211(7) 1 d PD B -3
H61A H -0.0527 0.0640 0.1573 0.102 Uiso 0.211(7) 1 calc PR B -3
H61B H -0.0092 0.0957 0.2375 0.102 Uiso 0.211(7) 1 calc PR B -3
C312 C 0.0372(19) 0.0629(17) 0.090(3) 0.082(6) Uiso 0.211(7) 1 d PD B -3
H62A H 0.0738 0.0732 0.1240 0.099 Uiso 0.211(7) 1 calc PR B -3
H62B H 0.0411 0.0233 0.0639 0.099 Uiso 0.211(7) 1 calc PR B -3
C313 C 0.0298(13) 0.0988(13) -0.002(9) 0.086(4) Uiso 0.423(15) 2 d SPD B -3
H63A H -0.0033 0.1208 0.0248 0.103 Uiso 0.211(7) 1 calc PR B -3
H63B H 0.0126 0.0703 -0.0501 0.103 Uiso 0.211(7) 1 calc PR B -3
C314 C 0.0485(19) 0.1375(19) -0.080(3) 0.086(4) Uiso 0.211(7) 1 d PD B -3
H64A H 0.0186 0.1655 -0.0939 0.129 Uiso 0.211(7) 1 calc PR B -3
H64B H 0.0573 0.1169 -0.1462 0.129 Uiso 0.211(7) 1 calc PR B -3
H64C H 0.0828 0.1570 -0.0544 0.129 Uiso 0.211(7) 1 calc PR B -3
Cl1 Cl 0.0911(5) 0.8395(5) 0.2496(10) 0.039(5) Uiso 0.085(5) 1 d P . 4
OC11 O 0.13336(18) 0.86053(18) 0.1859(3) 0.0633(13) Uiso 0.915(5) 1 d P . 4
OC12 O 0.05048(18) 0.81502(18) 0.3152(3) 0.0603(13) Uiso 0.915(5) 1 d P . 4
Cl2 Cl 0.85732(15) 0.22188(15) 0.0000 0.0481(18) Uiso 0.205(16) 2 d SP . 4
OC2 O 0.85732(15) 0.22188(15) 0.0000 0.0481(18) Uiso 0.795(16) 2 d SP . 4
Cl3 Cl 0.27299(16) 0.31064(16) 0.0000 0.060(2) Uiso 0.241(19) 2 d SP . 4
OC3 O 0.27299(16) 0.31064(16) 0.0000 0.060(2) Uiso 0.759(19) 2 d SP . 4
OC4 O 0.0000 0.0000 0.2500 0.069(2) Uiso 0.50 4 d SP . 4
O001 O 0.47472(17) 0.76188(17) 0.2109(3) 0.0687(12) Uiso 1 1 d . . 4
O002 O 0.5000 0.5000 0.2500 0.0462(16) Uiso 1 4 d S . 4
O003 O 0.3376(2) 0.0713(2) 0.0000 0.0495(12) Uiso 1 2 d S . 4
O004 O 0.7771(2) 0.8941(2) 0.0000 0.0514(13) Uiso 1 2 d S . 4
O005 O 0.39146(19) 0.26941(19) 0.0000 0.0436(12) Uiso 1 2 d S . 4
O006 O 0.1868(2) 0.2200(2) 0.0000 0.0610(14) Uiso 1 2 d S . 4
O007 O 0.63826(15) -0.00310(15) 0.1768(3) 0.0527(10) Uiso 1 1 d . . 4
O008 O 0.52637(13) 0.40762(13) 0.1152(3) 0.0446(9) Uiso 1 1 d . . 4
O009 O 0.55119(14) 0.67796(14) 0.1702(3) 0.0496(10) Uiso 1 1 d . . 4
O010 O 0.87276(17) 0.76647(17) 0.1937(3) 0.0650(12) Uiso 1 1 d . . 4
O011 O 0.57746(19) 0.8462(2) 0.0000 0.0471(12) Uiso 1 2 d S . 4
O012 O 0.96150(14) 0.45551(14) 0.2065(3) 0.0498(10) Uiso 1 1 d . . 4
O013 O 0.31412(16) 0.81957(16) 0.1827(3) 0.0587(11) Uiso 1 1 d . . 4
O014 O 0.62921(15) 0.63137(15) 0.3092(3) 0.0537(10) Uiso 1 1 d . . 4
O015 O 0.49524(15) 0.12757(15) 0.1702(3) 0.0527(10) Uiso 1 1 d . . 4
O016 O 0.60601(15) 0.10299(15) 0.1102(3) 0.0536(10) Uiso 1 1 d . . 4
O017 O 0.9544(2) 0.2918(2) 0.0000 0.0600(14) Uiso 1 2 d S . 4
O018 O 0.7348(2) 0.2270(2) 0.0000 0.0664(15) Uiso 1 2 d S . 4
O019 O 0.6668(2) 0.3232(2) 0.0000 0.0614(15) Uiso 1 2 d S C 4
O020 O 0.01157(16) 0.26680(17) 0.2000(3) 0.0646(11) Uiso 1 1 d . . 4
O021 O 0.26594(16) 0.36766(16) 0.1960(3) 0.0589(11) Uiso 1 1 d . . 4
O022 O 0.0396(2) 0.5876(2) 0.0000 0.0626(15) Uiso 1 2 d S . 4
O101 O 0.0982(3) 0.9725(3) 0.1282(6) 0.049(4) Uiso 0.432(15) 1 d P . 4
O102 O 0.1411(6) 0.9613(5) 0.0854(10) 0.123(6) Uiso 0.527(19) 1 d P . 4
O201 O 0.5787(8) 0.2395(9) 0.0000 0.062(5) Uiso 0.358(15) 2 d SP . 4
O202 O 0.5610(15) 0.2628(16) 0.0000 0.062(8) Uiso 0.190(15) 2 d SP . 4

loop_
_atom_type_symbol
_atom_type_description
_atom_type_scat_dispersion_real
_atom_type_scat_dispersion_imag
_atom_type_scat_source
C C 0.0033 0.0016 'International Tables Vol C Tables 4.2.6.8 and 6.1.1.4'
H H 0.0000 0.0000 'International Tables Vol C Tables 4.2.6.8 and 6.1.1.4'
N N 0.0061 0.0033 'International Tables Vol C Tables 4.2.6.8 and 6.1.1.4'
O O 0.0106 0.0060 'International Tables Vol C Tables 4.2.6.8 and 6.1.1.4'
Cl Cl 0.1484 0.1585 'International Tables Vol C Tables 4.2.6.8 and 6.1.1.4'
B B 0.0013 0.0007 'International Tables Vol C Tables 4.2.6.8 and 6.1.1.4'

loop_
_geom_angle_atom_site_label_1
_geom_angle_atom_site_label_2
_geom_angle_atom_site_label_3
_geom_angle
_geom_angle_site_symmetry_1
_geom_angle_site_symmetry_3
C141 N1 C121 109(3) . .
C141 N1 C131 112.3(6) . .
C121 N1 C131 108.3(10) . .
C141 N1 C111 108.9(9) . .
C121 N1 C111 112.4(6) . .
C131 N1 C111 106(2) . .
C112 C111 N1 114.2(15) . .
C111 C112 C113 108.2(7) . .
C112 C113 C114 109.4(8) . .
N1 C121 C122 117.6(15) . .
C123 C122 C121 110.2(7) . .
C122 C123 C124 112.1(8) . .
N1 C131 C132 117.4(7) . .
C133 C132 C131 110.7(9) . .
C132 C133 C134 110.8(10) . .
C142 C141 N1 117.0(7) . .
C141 C142 C143 108.3(9) . .
C144 C143 C142 114.2(10) . .
C212 C211 N2 112.3(19) . .
C211 C212 C213 94(2) . .
C212 C213 C214 88(2) . .
C312 C311 N3 101(2) . .
C313 C312 C311 119(4) . .
C312 C313 C314 154(4) . .
OC11 Cl1 OC12 176.2(11) . .
OC11 Cl1 O004 127.2(7) . 3_655
OC12 Cl1 O004 50.2(5) . 3_655
OC11 Cl1 O101 52.1(5) . .
OC12 Cl1 O101 131.7(7) . .
O004 Cl1 O101 140.2(4) 3_655 .
OC11 Cl1 O101 133.0(7) . 7_466
OC12 Cl1 O101 50.7(5) . 7_466
O004 Cl1 O101 82.2(3) 3_655 7_466
O101 Cl1 O101 81.5(4) . 7_466
OC11 Cl1 O010 48.9(5) . 8_656
OC12 Cl1 O010 129.2(7) . 8_656
O004 Cl1 O010 79.5(3) 3_655 8_656
O101 Cl1 O010 80.9(3) . 8_656
O101 Cl1 O010 125.4(4) 7_466 8_656
OC11 Cl1 O020 130.7(7) . 2_565
OC12 Cl1 O020 48.5(4) . 2_565
O004 Cl1 O020 85.8(3) 3_655 2_565
O101 Cl1 O020 126.4(4) . 2_565
O101 Cl1 O020 80.1(3) 7_466 2_565
O010 Cl1 O020 147.7(4) 8_656 2_565
OC11 Cl1 Cl2 53.3(5) . 5_665
OC12 Cl1 Cl2 124.8(7) . 5_665
O004 Cl1 Cl2 124.7(4) 3_655 5_665
O101 Cl1 Cl2 88.1(3) . 5_665
O101 Cl1 Cl2 143.5(4) 7_466 5_665
O010 Cl1 Cl2 86.7(3) 8_656 5_665
O020 Cl1 Cl2 78.3(3) 2_565 5_665
OC11 Cl1 OC2 53.3(5) . 5_665
OC12 Cl1 OC2 124.8(7) . 5_665
O004 Cl1 OC2 124.7(4) 3_655 5_665
O101 Cl1 OC2 88.1(3) . 5_665
O101 Cl1 OC2 143.5(4) 7_466 5_665
O010 Cl1 OC2 86.7(3) 8_656 5_665
O020 Cl1 OC2 78.3(3) 2_565 5_665
Cl2 Cl1 OC2 0.00(10) 5_665 5_665
OC11 Cl1 O102 151.3(7) . 7_466
OC12 Cl1 O102 32.3(5) . 7_466
O004 Cl1 O102 68.6(3) 3_655 7_466
O101 Cl1 O102 99.8(4) . 7_466
O101 Cl1 O102 18.4(2) 7_466 7_466
O010 Cl1 O102 130.2(4) 8_656 7_466
O020 Cl1 O102 67.8(3) 2_565 7_466
Cl2 Cl1 O102 142.9(4) 5_665 7_466
OC2 Cl1 O102 142.9(4) 5_665 7_466
OC11 Cl1 O102 33.8(5) . .
OC12 Cl1 O102 150.0(7) . .
O004 Cl1 O102 142.3(4) 3_655 .
O101 Cl1 O102 18.4(2) . .
O101 Cl1 O102 99.8(4) 7_466 .
O010 Cl1 O102 68.7(3) 8_656 .
O020 Cl1 O102 131.7(4) 2_565 .
Cl2 Cl1 O102 74.2(3) 5_665 .
OC2 Cl1 O102 74.2(3) 5_665 .
O102 Cl1 O102 118.2(5) 7_466 .
Cl1 OC11 O102 129.8(6) . .
Cl1 OC11 OC12 1.9(5) . .
O102 OC11 OC12 131.7(4) . .
Cl1 OC11 O010 109.6(6) . 8_656
O102 OC11 O010 95.9(3) . 8_656
OC12 OC11 O010 108.69(19) . 8_656
Cl1 OC11 O101 105.7(6) . .
O102 OC11 O101 24.2(3) . .
OC12 OC11 O101 107.6(2) . .
O010 OC11 O101 106.5(2) 8_656 .
Cl1 OC11 Cl2 105.5(6) . 5_665
O102 OC11 Cl2 101.6(3) . 5_665
OC12 OC11 Cl2 104.60(17) . 5_665
O010 OC11 Cl2 114.48(17) 8_656 5_665
O101 OC11 Cl2 114.7(2) . 5_665
Cl1 OC11 OC2 105.5(6) . 5_665
O102 OC11 OC2 101.6(3) . 5_665
OC12 OC11 OC2 104.60(17) . 5_665
O010 OC11 OC2 114.48(17) 8_656 5_665
O101 OC11 OC2 114.7(2) . 5_665
Cl2 OC11 OC2 0.00(17) 5_665 5_665
Cl1 OC12 O102 131.5(7) . 7_466
Cl1 OC12 OC11 1.9(5) . .
O102 OC12 OC11 133.3(4) 7_466 .
Cl1 OC12 O004 107.4(6) . 3_655
O102 OC12 O004 96.1(3) 7_466 3_655
OC11 OC12 O004 106.17(19) . 3_655
Cl1 OC12 O020 109.9(6) . 2_565
O102 OC12 O020 95.5(3) 7_466 2_565
OC11 OC12 O020 109.54(19) . 2_565
O004 OC12 O020 116.5(2) 3_655 2_565
Cl1 OC12 O101 107.2(6) . 7_466
O102 OC12 O101 24.4(3) 7_466 7_466
OC11 OC12 O101 109.0(2) . 7_466
O004 OC12 O101 109.0(2) 3_655 7_466
O020 OC12 O101 106.5(2) 2_565 7_466
O017 Cl2 O018 141.8(2) . .
O017 Cl2 OC11 108.35(13) . 2_665
O018 Cl2 OC11 95.68(14) . 2_665
O017 Cl2 OC11 108.35(13) . 5_665
O018 Cl2 OC11 95.68(14) . 5_665
OC11 Cl2 OC11 99.92(19) 2_665 5_665
O017 Cl2 Cl1 87.8(2) . 5_665
O018 Cl2 Cl1 110.5(2) . 5_665
OC11 Cl2 Cl1 112.2(2) 2_665 5_665
OC11 Cl2 Cl1 21.2(2) 5_665 5_665
O017 Cl2 Cl1 87.8(2) . 2_665
O018 Cl2 Cl1 110.5(2) . 2_665
OC11 Cl2 Cl1 21.2(2) 2_665 2_665
OC11 Cl2 Cl1 112.2(2) 5_665 2_665
Cl1 Cl2 Cl1 117.7(4) 5_665 2_665
O021 Cl3 O021 122.2(2) 6 .
O021 Cl3 O006 107.86(12) 6 .
O021 Cl3 O006 107.86(12) . .
O021 Cl3 O005 102.33(12) 6 .
O021 Cl3 O005 102.34(12) . .
O006 Cl3 O005 114.37(19) . .
O101 OC4 O101 106.67(15) 2_565 7_456
O101 OC4 O101 106.67(15) 2_565 8_656
O101 OC4 O101 115.2(3) 7_456 8_656
O101 OC4 O101 115.2(3) 2_565 1_545
O101 OC4 O101 106.67(15) 7_456 1_545
O101 OC4 O101 106.67(15) 8_656 1_545
O009 O001 O015 118.91(18) . 2_665
O009 O001 O202 82.7(8) . 5_665
O015 O001 O202 95.7(7) 2_665 5_665
O009 O001 O021 119.62(18) . 7_566
O015 O001 O021 121.40(18) 2_665 7_566
O202 O001 O021 94.0(6) 5_665 7_566
O009 O001 O201 96.2(5) . 5_665
O015 O001 O201 87.4(4) 2_665 5_665
O202 O001 O201 13.7(7) 5_665 5_665
O021 O001 O201 89.2(3) 7_566 5_665
O008 O002 O008 110.91(7) 2_665 8_656
O008 O002 O008 106.63(13) 2_665 .
O008 O002 O008 110.91(7) 8_656 .
O008 O002 O008 110.91(7) 2_665 7_566
O008 O002 O008 106.63(13) 8_656 7_566
O008 O002 O008 110.91(7) . 7_566
O011 O003 O007 104.74(15) 5_665 5_655
O011 O003 O007 104.74(15) 5_665 2_655
O007 O003 O007 104.7(2) 5_655 2_655
O011 O003 O004 119.1(2) 5_665 5_665
O007 O003 O004 111.20(15) 5_655 5_665
O007 O003 O004 111.20(15) 2_655 5_665
OC12 O004 OC12 111.2(2) 7_566 4_564
OC12 O004 O006 110.36(15) 7_566 5_665
OC12 O004 O006 110.36(15) 4_564 5_665
OC12 O004 O003 99.84(15) 7_566 5_665
OC12 O004 O003 99.84(15) 4_564 5_665
O006 O004 O003 124.4(2) 5_665 5_665
OC12 O004 Cl1 124.1(3) 7_566 4_564
OC12 O004 Cl1 22.3(2) 4_564 4_564
O006 O004 Cl1 88.2(2) 5_665 4_564
O003 O004 Cl1 112.1(2) 5_665 4_564
OC12 O004 Cl1 22.3(2) 7_566 7_566
OC12 O004 Cl1 124.1(3) 4_564 7_566
O006 O004 Cl1 88.2(2) 5_665 7_566
O003 O004 Cl1 112.1(2) 5_665 7_566
Cl1 O004 Cl1 128.5(4) 4_564 7_566
O009 O005 O009 98.50(19) 5_665 2_665
O009 O005 O011 107.53(14) 5_665 5_665
O009 O005 O011 107.54(14) 2_665 5_665
O009 O005 Cl3 108.01(14) 5_665 .
O009 O005 Cl3 108.01(14) 2_665 .
O011 O005 Cl3 124.2(2) 5_665 .
O010 O006 O010 118.6(3) 5_665 2_665
O010 O006 O004 104.95(16) 5_665 5_665
O010 O006 O004 104.95(16) 2_665 5_665
O010 O006 Cl3 105.15(15) 5_665 .
O010 O006 Cl3 105.15(15) 2_665 .
O004 O006 Cl3 118.9(2) 5_665 .
O020 O007 O016 106.41(16) 8_656 .
O020 O007 O012 113.08(16) 8_656 8_646
O016 O007 O012 102.32(15) . 8_646
O020 O007 O003 110.59(17) 8_656 5_655
O016 O007 O003 109.89(16) . 5_655
O012 O007 O003 113.95(17) 8_646 5_655
O014 O008 O009 105.73(14) 7_566 2_665
O014 O008 O002 103.46(12) 7_566 .
O009 O008 O002 105.33(12) 2_665 .
O014 O008 O008 109.84(10) 7_566 6
O009 O008 O008 104.18(9) 2_665 6
O002 O008 O008 126.69(6) . 6
O014 O008 O202 70.0(5) 7_566 .
O009 O008 O202 65.6(4) 2_665 .
O002 O008 O202 165.5(2) . .
O008 O008 O202 67.7(2) 6 .
O001 O009 O014 127.72(17) . .
O001 O009 O008 97.86(15) . 2_665
O014 O009 O008 107.60(15) . 2_665
O001 O009 O005 98.02(16) . 5_665
O014 O009 O005 109.44(16) . 5_665
O008 O009 O005 116.40(15) 2_665 5_665
O001 O009 O202 49.9(4) . 5_665
O014 O009 O202 175.6(4) . 5_665
O008 O009 O202 70.2(5) 2_665 5_665
O005 O009 O202 74.9(4) 5_665 5_665
O013 O010 OC11 103.38(17) 7_566 7_566
O013 O010 O006 109.53(19) 7_566 5_665
OC11 O010 O006 108.32(19) 7_566 5_665
O013 O010 O020 103.38(17) 7_566 2_665
OC11 O010 O020 108.38(18) 7_566 2_665
O006 O010 O020 122.23(19) 5_665 2_665
O013 O010 Cl1 116.3(3) 7_566 7_566
OC11 O010 Cl1 21.5(2) 7_566 7_566
O006 O010 Cl1 87.4(3) 5_665 7_566
O020 O010 Cl1 118.2(3) 2_665 7_566
O003 O011 O015 106.56(15) 5_665 5_665
O003 O011 O015 106.56(15) 5_665 2_665
O015 O011 O015 98.9(2) 5_665 2_665
O003 O011 O005 119.1(2) 5_665 5_665
O015 O011 O005 111.82(15) 5_665 5_665
O015 O011 O005 111.82(15) 2_665 5_665
O015 O012 O012 103.91(16) 8_656 2_765
O015 O012 O022 129.43(19) 8_656 5_665
O012 O012 O022 106.44(14) 2_765 5_665
O015 O012 O007 101.76(15) 8_656 7_666
O012 O012 O007 113.90(17) 2_765 7_666
O022 O012 O007 101.60(17) 5_665 7_666
O010 O013 O016 110.63(17) 8_656 2_665
O010 O013 O018 110.81(19) 8_656 5_665
O016 O013 O018 105.76(18) 2_665 5_665
O010 O013 O021 109.38(18) 8_656 7_566
O016 O013 O021 110.03(17) 2_665 7_566
O018 O013 O021 110.18(19) 5_665 7_566
O010 O013 O201 174.4(3) 8_656 5_665
O016 O013 O201 65.2(3) 2_665 5_665
O018 O013 O201 68.0(3) 5_665 5_665
O021 O013 O201 75.9(3) 7_566 5_665
O009 O014 O019 133.9(2) . 3_655
O009 O014 O008 111.09(15) . 8_656
O019 O014 O008 95.83(16) 3_655 8_656
O009 O014 O021 105.16(15) . 2_665
O019 O014 O021 94.29(17) 3_655 2_665
O008 O014 O021 116.49(16) 8_656 2_665
O009 O014 O202 178.0(5) . 3_655
O019 O014 O202 47.9(4) 3_655 3_655
O008 O014 O202 67.3(6) 8_656 3_655
O021 O014 O202 74.9(4) 2_665 3_655
O001 O015 O012 134.66(17) 2_665 7_566
O001 O015 O016 90.33(15) 2_665 .
O012 O015 O016 108.09(15) 7_566 .
O001 O015 O011 95.11(16) 2_665 5_665
O012 O015 O011 112.59(17) 7_566 5_665
O016 O015 O011 114.52(16) . 5_665
O007 O016 O016 107.70(10) . 6
O007 O016 O013 108.19(16) . 2_665
O016 O016 O013 109.09(11) 6 2_665
O007 O016 O015 111.61(16) . .
O016 O016 O015 105.70(10) 6 .
O013 O016 O015 114.33(16) 2_665 .
O007 O016 O201 172.7(3) . .
O016 O016 O201 67.21(15) 6 .
O013 O016 O201 69.8(3) 2_665 .
O015 O016 O201 75.3(3) . .
Cl2 O017 O022 128.6(2) . 5_665
Cl2 O017 O020 104.97(14) . 6_655
O022 O017 O020 100.34(15) 5_665 6_655
Cl2 O017 O020 104.97(14) . 1_655
O022 O017 O020 100.34(15) 5_665 1_655
O020 O017 O020 119.1(2) 6_655 1_655
O019 O018 O013 94.78(17) . 2_665
O019 O018 O013 94.78(17) . 5_665
O013 O018 O013 110.3(2) 2_665 5_665
O019 O018 Cl2 127.6(3) . .
O013 O018 Cl2 113.38(16) 2_665 .
O013 O018 Cl2 113.38(16) 5_665 .
O019 O018 O201 50.2(3) . .
O013 O018 O201 67.6(2) 2_665 .
O013 O018 O201 67.6(2) 5_665 .
Cl2 O018 O201 177.8(4) . .
O014 O019 O014 119.3(2) 4_564 7_566
O014 O019 O018 120.36(12) 4_564 .
O014 O019 O018 120.36(12) 7_566 .
O014 O019 O201 93.4(3) 4_564 .
O014 O019 O201 93.4(3) 7_566 .
O018 O019 O201 81.7(5) . .
O014 O019 O202 86.5(4) 4_564 .
O014 O019 O202 86.5(4) 7_566 .
O018 O019 O202 95.5(8) . .
O201 O019 O202 13.8(7) . .
O007 O020 OC12 101.89(17) 7_566 2_565
O007 O020 O010 111.25(18) 7_566 2_665
OC12 O020 O010 108.89(17) 2_565 2_665
O007 O020 O017 105.13(18) 7_566 1_455
OC12 O020 O017 109.81(19) 2_565 1_455
O010 O020 O017 118.56(18) 2_665 1_455
O007 O020 Cl1 113.2(3) 7_566 2_565
OC12 O020 Cl1 21.6(2) 2_565 2_565
O010 O020 Cl1 117.8(2) 2_665 2_565
O017 O020 Cl1 88.7(3) 1_455 2_565
Cl3 O021 O013 107.39(16) . 8_656
Cl3 O021 O014 112.81(17) . 2_665
O013 O021 O014 110.86(16) 8_656 2_665
Cl3 O021 O001 142.61(18) . 8_656
O013 O021 O001 90.67(16) 8_656 8_656
O014 O021 O001 89.39(15) 2_665 8_656
O012 O022 O012 137.0(3) 2_665 5_665
O012 O022 O017 111.47(13) 2_665 5_665
O012 O022 O017 111.47(13) 5_665 5_665
O102 O101 OC12 68.9(7) . 8_666
O102 O101 OC4 174.7(8) . 1_565
OC12 O101 OC4 107.7(3) 8_666 1_565
O102 O101 OC11 70.0(7) . .
OC12 O101 OC11 109.0(3) 8_666 .
OC4 O101 OC11 108.1(3) 1_565 .
O102 O101 O102 41.5(7) . 6
OC12 O101 O102 92.2(3) 8_666 6
OC4 O101 O102 143.7(4) 1_565 6
OC11 O101 O102 92.8(3) . 6
O102 O101 O101 62.9(7) . 6
OC12 O101 O101 104.46(18) 8_666 6
OC4 O101 O101 122.39(16) 1_565 6
OC11 O101 O101 104.64(18) . 6
O102 O101 O101 21.4(3) 6 6
O102 O101 Cl1 92.2(8) . .
OC12 O101 Cl1 120.5(3) 8_666 .
OC4 O101 Cl1 86.1(3) 1_565 .
OC11 O101 Cl1 22.2(2) . .
O102 O101 Cl1 109.9(4) 6 .
O101 O101 Cl1 115.8(2) 6 .
O102 O101 Cl1 91.0(8) . 8_666
OC12 O101 Cl1 22.2(2) 8_666 8_666
OC4 O101 Cl1 85.7(3) 1_565 8_666
OC11 O101 Cl1 120.3(3) . 8_666
O102 O101 Cl1 109.4(4) 6 8_666
O101 O101 Cl1 115.8(2) 6 8_666
Cl1 O101 Cl1 123.1(2) . 8_666
O101 O102 O102 117.1(7) . 6
O101 O102 OC12 86.8(8) . 8_666
O102 O102 OC12 118.0(3) 6 8_666
O101 O102 OC11 85.8(8) . .
O102 O102 OC11 117.8(3) 6 .
OC12 O102 OC11 120.4(5) 8_666 .
O101 O102 O101 95.8(9) . 6
O102 O102 O101 21.4(3) 6 6
OC12 O102 O101 120.1(5) 8_666 6
OC11 O102 O101 119.5(5) . 6
O101 O102 Cl1 70.6(7) . 8_666
O102 O102 Cl1 123.7(3) 6 8_666
OC12 O102 Cl1 16.2(2) 8_666 8_666
OC11 O102 Cl1 118.3(5) . 8_666
O101 O102 Cl1 119.0(5) 6 8_666
O101 O102 Cl1 69.4(7) . .
O102 O102 Cl1 123.5(3) 6 .
OC12 O102 Cl1 118.4(5) 8_666 .
OC11 O102 Cl1 16.4(2) . .
O101 O102 Cl1 118.3(5) 6 .
Cl1 O102 Cl1 111.5(4) 8_666 .
O202 O201 O019 84(3) . .
O202 O201 O001 75.4(13) . 5_665
O019 O201 O001 108.7(4) . 5_665
O202 O201 O001 75.4(13) . 2_665
O019 O201 O001 108.7(4) . 2_665
O001 O201 O001 129.0(7) 5_665 2_665
O202 O201 O016 146(3) . .
O019 O201 O016 119.4(6) . .
O001 O201 O016 114.7(5) 5_665 .
O001 O201 O016 73.6(3) 2_665 .
O202 O201 O016 146(3) . 6
O019 O201 O016 119.4(6) . 6
O001 O201 O016 73.6(3) 5_665 6
O001 O201 O016 114.7(5) 2_665 6
O016 O201 O016 45.6(3) . 6
O202 O201 O013 135.7(16) . 2_665
O019 O201 O013 76.3(4) . 2_665
O001 O201 O013 148.4(7) 5_665 2_665
O001 O201 O013 74.4(2) 2_665 2_665
O016 O201 O013 45.0(2) . 2_665
O016 O201 O013 77.0(4) 6 2_665
O202 O201 O013 135.7(16) . 5_665
O019 O201 O013 76.3(4) . 5_665
O001 O201 O013 74.4(2) 5_665 5_665
O001 O201 O013 148.4(7) 2_665 5_665
O016 O201 O013 77.0(4) . 5_665
O016 O201 O013 45.0(2) 6 5_665
O013 O201 O013 76.8(4) 2_665 5_665
O202 O201 O018 132(3) . .
O019 O201 O018 48.1(3) . .
O001 O201 O018 115.4(4) 5_665 .
O001 O201 O018 115.4(4) 2_665 .
O016 O201 O018 75.4(4) . .
O016 O201 O018 75.4(4) 6 .
O013 O201 O018 44.4(2) 2_665 .
O013 O201 O018 44.4(2) 5_665 .
O201 O202 O001 90.9(15) . 5_665
O201 O202 O001 90.9(15) . 2_665
O001 O202 O001 137.6(12) 5_665 2_665
O201 O202 O019 83(3) . .
O001 O202 O019 111.1(6) 5_665 .
O001 O202 O019 111.1(6) 2_665 .
O201 O202 O009 137.6(19) . 5_665
O001 O202 O009 47.4(4) 5_665 5_665
O001 O202 O009 113.9(11) 2_665 5_665
O019 O202 O009 115.9(9) . 5_665
O201 O202 O009 137.6(19) . 2_665
O001 O202 O009 113.9(11) 5_665 2_665
O001 O202 O009 47.4(4) 2_665 2_665
O019 O202 O009 115.9(9) . 2_665
O009 O202 O009 70.9(7) 5_665 2_665
O201 O202 O008 148(3) . 6
O001 O202 O008 76.5(6) 5_665 6
O001 O202 O008 118.4(11) 2_665 6
O019 O202 O008 75.0(7) . 6
O009 O202 O008 44.2(4) 5_665 6
O009 O202 O008 73.9(8) 2_665 6
O201 O202 O008 148(3) . .
O001 O202 O008 118.4(11) 5_665 .
O001 O202 O008 76.5(6) 2_665 .
O019 O202 O008 75.0(7) . .
O009 O202 O008 73.9(8) 5_665 .
O009 O202 O008 44.2(4) 2_665 .
O008 O202 O008 44.7(5) 6 .
O201 O202 O014 105(3) . 4_564
O001 O202 O014 71.8(4) 5_665 4_564
O001 O202 O014 147.1(10) 2_665 4_564
O019 O202 O014 45.6(4) . 4_564
O009 O202 O014 72.6(5) 5_665 4_564
O009 O202 O014 114.7(10) 2_665 4_564
O008 O202 O014 42.7(3) 6 4_564
O008 O202 O014 74.6(7) . 4_564
O201 O202 O014 105(3) . 7_566
O001 O202 O014 147.1(10) 5_665 7_566
O001 O202 O014 71.8(4) 2_665 7_566
O019 O202 O014 45.6(4) . 7_566
O009 O202 O014 114.7(10) 5_665 7_566
O009 O202 O014 72.6(5) 2_665 7_566
O008 O202 O014 74.6(7) 6 7_566
O008 O202 O014 42.7(3) . 7_566
O014 O202 O014 76.3(6) 4_564 7_566

loop_
_geom_bond_atom_site_label_1
_geom_bond_atom_site_label_2
_geom_bond_distance
_geom_bond_site_symmetry_2
N1 C141 1.50(3) .
N1 C121 1.510(18) .
N1 C131 1.51(3) .
N1 C111 1.54(2) .
C111 C112 1.530(12) .
C112 C113 1.536(12) .
C113 C114 1.550(14) .
C121 C122 1.530(11) .
C122 C123 1.493(12) .
C123 C124 1.557(15) .
C131 C132 1.523(14) .
C132 C133 1.504(15) .
C133 C134 1.527(17) .
C141 C142 1.498(14) .
C142 C143 1.565(15) .
C143 C144 1.476(17) .
N2 C211 1.59(2) .
C211 C212 1.50(4) .
C212 C213 1.57(4) .
C213 C214 2.01(4) .
N3 C311 1.71(4) .
C311 C312 1.72(5) .
C312 C313 1.43(9) .
C313 C314 1.41(8) .
Cl1 OC11 1.366(13) .
Cl1 OC12 1.383(13) .
Cl1 O004 3.472(13) 3_655
Cl1 O101 3.480(15) .
Cl1 O101 3.502(15) 7_466
Cl1 O010 3.513(13) 8_656
Cl1 O020 3.530(13) 2_565
Cl1 Cl2 3.643(13) 5_665
Cl1 OC2 3.643(13) 5_665
Cl1 O102 3.712(18) 7_466
Cl1 O102 3.715(18) .
OC11 O102 2.688(13) .
OC11 OC12 2.748(6) .
OC11 O010 2.810(6) 8_656
OC11 O101 2.852(9) .
OC11 Cl2 3.032(5) 5_665
OC11 OC2 3.032(5) 5_665
OC12 O102 2.648(13) 7_466
OC12 O004 2.797(5) 3_655
OC12 O020 2.811(6) 2_565
OC12 O101 2.834(9) 7_466
Cl2 O017 2.814(6) .
Cl2 O018 2.885(7) .
Cl2 OC11 3.032(5) 2_665
Cl2 OC11 3.032(5) 5_665
Cl2 Cl1 3.643(13) 5_665
Cl2 Cl1 3.643(13) 2_665
Cl3 O021 2.796(4) 6
Cl3 O021 2.796(4) .
Cl3 O006 2.942(7) .
Cl3 O005 2.950(6) .
OC4 O101 2.841(8) 2_565
OC4 O101 2.841(8) 7_456
OC4 O101 2.841(8) 8_656
OC4 O101 2.841(8) 1_545
O001 O009 2.718(5) .
O001 O015 2.742(5) 2_665
O001 O202 2.825(12) 5_665
O001 O021 2.850(5) 7_566
O001 O201 2.918(9) 5_665
O002 O008 2.818(3) 2_665
O002 O008 2.818(3) 8_656
O002 O008 2.818(3) .
O002 O008 2.818(3) 7_566
O003 O011 2.786(7) 5_665
O003 O007 2.788(4) 5_655
O003 O007 2.788(4) 2_655
O003 O004 2.816(7) 5_665
O004 OC12 2.797(5) 7_566
O004 OC12 2.798(5) 4_564
O004 O006 2.815(7) 5_665
O004 O003 2.816(7) 5_665
O004 Cl1 3.472(13) 4_564
O004 Cl1 3.472(13) 7_566
O005 O009 2.805(4) 5_665
O005 O009 2.805(4) 2_665
O005 O011 2.816(6) 5_665
O006 O010 2.814(5) 5_665
O006 O010 2.814(5) 2_665
O006 O004 2.815(7) 5_665
O007 O020 2.733(5) 8_656
O007 O016 2.738(5) .
O007 O012 2.772(5) 8_646
O007 O003 2.788(4) 5_655
O008 O014 2.782(5) 7_566
O008 O009 2.802(4) 2_665
O008 O008 2.877(6) 6
O008 O202 3.79(4) .
O009 O014 2.754(5) .
O009 O008 2.802(4) 2_665
O009 O005 2.805(4) 5_665
O009 O202 3.66(3) 5_665
O010 O013 2.746(6) 7_566
O010 OC11 2.810(6) 7_566
O010 O006 2.814(5) 5_665
O010 O020 2.832(6) 2_665
O010 Cl1 3.513(13) 7_566
O011 O003 2.785(7) 5_665
O011 O015 2.797(5) 5_665
O011 O015 2.797(5) 2_665
O011 O005 2.816(6) 5_665
O012 O015 2.763(5) 8_656
O012 O012 2.768(7) 2_765
O012 O022 2.771(4) 5_665
O012 O007 2.772(5) 7_666
O013 O010 2.746(6) 8_656
O013 O016 2.769(5) 2_665
O013 O018 2.780(5) 5_665
O013 O021 2.815(5) 7_566
O013 O201 3.673(18) 5_665
O014 O019 2.762(4) 3_655
O014 O008 2.782(5) 8_656
O014 O021 2.842(5) 2_665
O014 O202 3.86(3) 3_655
O015 O001 2.742(5) 2_665
O015 O012 2.763(5) 7_566
O015 O016 2.772(5) .
O015 O011 2.797(5) 5_665
O016 O016 2.751(7) 6
O016 O013 2.769(5) 2_665
O016 O201 3.55(2) .
O017 O022 2.841(8) 5_665
O017 O020 2.897(5) 6_655
O017 O020 2.897(5) 1_655
O018 O019 2.770(8) .
O018 O013 2.780(5) 2_665
O018 O013 2.780(5) 5_665
O018 O201 3.68(2) .
O019 O014 2.762(4) 4_564
O019 O014 2.762(4) 7_566
O019 O201 2.859(17) .
O019 O202 2.87(3) .
O020 O007 2.734(5) 7_566
O020 OC12 2.811(6) 2_565
O020 O010 2.832(6) 2_665
O020 O017 2.897(5) 1_455
O020 Cl1 3.530(13) 2_565
O021 O013 2.815(5) 8_656
O021 O014 2.842(5) 2_665
O021 O001 2.850(5) 8_656
O022 O012 2.771(4) 2_665
O022 O012 2.771(4) 5_665
O022 O017 2.841(8) 5_665
O101 O102 1.172(14) .
O101 OC12 2.834(9) 8_666
O101 OC4 2.841(8) 1_565
O101 O102 2.863(15) 6
O101 O101 3.201(16) 6
O101 Cl1 3.502(15) 8_666
O102 O102 2.13(3) 6
O102 OC12 2.648(13) 8_666
O102 O101 2.863(15) 6
O102 Cl1 3.712(18) 8_666
O201 O202 0.69(3) .
O201 O001 2.918(9) 5_665
O201 O001 2.918(9) 2_665
O201 O016 3.55(2) 6
O201 O013 3.673(17) 2_665
O201 O013 3.673(17) 5_665
O202 O001 2.825(12) 5_665
O202 O001 2.825(12) 2_665
O202 O009 3.66(3) 5_665
O202 O009 3.66(3) 2_665
O202 O008 3.79(4) 6
O202 O014 3.86(3) 4_564
O202 O014 3.86(3) 7_566
